data_7048155
loop_
_publ_author_name
'Shao, Feng'
'Zhuang, Jia-Jia'
'Chen, Ming-Guang'
'Wang, Ning'
'Shi, Hai-Yan'
'Tong, Jia-Ping'
'Luo, Gang'
'Tao, Jun'
'Zheng, Lan-Sun'

_publ_section_title
;
 Facile and environmentally friendly synthesis of six heterometallic
 dumbbell-shaped MLn (M = Co, Ni; Ln = Eu, Gd, Dy) clusters as cryogenic
 magnetic coolants and molecular magnets.
;
_journal_issue 47
_journal_name_full 'Dalton transactions (Cambridge, England : 2003)'
_journal_page_first 16850
_journal_page_last 16854
_journal_paper_doi 10.1039/c8dt04153a
_journal_volume 47
_journal_year 2018
_chemical_formula_moiety 'C38 H84 Co5 Eu4 N2 O44, 3(C H4 O), 0.75(C H3 O)'
_chemical_formula_sum 'C41.75 H99 Co5 Eu4 N2 O47.75'
_chemical_formula_weight 2295.71
_space_group_crystal_system monoclinic
_space_group_IT_number 14
_space_group_name_Hall '-P 2yn'
_space_group_name_H-M_alt 'P 1 21/n 1'
_symmetry_space_group_name_Hall '-P 2yn'
_symmetry_space_group_name_H-M 'P 1 21/n 1'
_atom_sites_solution_hydrogens mixed
_audit_creation_date 2018-11-03
_audit_creation_method
;
Olex2 1.2
(compiled 2018.05.29 svn.r3508 for OlexSys, GUI svn.r5506)
;
_audit_update_record
;
2018-11-03 deposited with the CCDC.
2018-11-14 downloaded from the CCDC.
;
_cell_angle_alpha 90
_cell_angle_beta 100.866(3)
_cell_angle_gamma 90
_cell_formula_units_Z 4
_cell_length_a 13.3061(3)
_cell_length_b 28.4606(8)
_cell_length_c 21.2498(8)
_cell_measurement_reflns_used 9528
_cell_measurement_temperature 173(2)
_cell_measurement_theta_max 29.0586
_cell_measurement_theta_min 2.7182
_cell_volume 7903.0(4)
_computing_molecular_graphics 'Olex2 (Dolomanov et al., 2009)'
_computing_publication_material 'Olex2 (Dolomanov et al., 2009)'
_computing_structure_refinement 'ShelXL (Sheldrick, 2015)'
_diffrn_ambient_temperature 173(2)
_diffrn_measured_fraction_theta_full 0.998
_diffrn_measured_fraction_theta_max 0.998
_diffrn_measurement_device_type 'Xcalibur, Sapphire3, Gemini ultra'
_diffrn_radiation_type MoK\a
_diffrn_radiation_wavelength 0.71073
_diffrn_reflns_av_R_equivalents 0.0706
_diffrn_reflns_av_unetI/netI 0.0948
_diffrn_reflns_Laue_measured_fraction_full 0.998
_diffrn_reflns_Laue_measured_fraction_max 0.998
_diffrn_reflns_limit_h_max 16
_diffrn_reflns_limit_h_min -16
_diffrn_reflns_limit_k_max 35
_diffrn_reflns_limit_k_min -34
_diffrn_reflns_limit_l_max 26
_diffrn_reflns_limit_l_min -22
_diffrn_reflns_number 40507
_diffrn_reflns_point_group_measured_fraction_full 0.998
_diffrn_reflns_point_group_measured_fraction_max 0.998
_diffrn_reflns_theta_full 25.242
_diffrn_reflns_theta_max 25.999
_diffrn_reflns_theta_min 2.724
_exptl_absorpt_coefficient_mu 4.241
_exptl_absorpt_correction_T_max 1.00000
_exptl_absorpt_correction_T_min 0.83874
_exptl_absorpt_correction_type multi-scan
_exptl_crystal_colour pink
_exptl_crystal_colour_primary pink
_exptl_crystal_density_diffrn 1.929
_exptl_crystal_description block
_exptl_crystal_F_000 4530
_exptl_crystal_size_max 0.4
_exptl_crystal_size_mid 0.3
_exptl_crystal_size_min 0.1
_refine_diff_density_max 3.167
_refine_diff_density_min -2.992
_refine_diff_density_rms 0.221
_refine_ls_extinction_method none
_refine_ls_goodness_of_fit_ref 1.130
_refine_ls_hydrogen_treatment constr
_refine_ls_matrix_type full
_refine_ls_number_parameters 904
_refine_ls_number_reflns 15509
_refine_ls_number_restraints 1882
_refine_ls_restrained_S_all 1.103
_refine_ls_R_factor_all 0.1270
_refine_ls_R_factor_gt 0.0927
_refine_ls_shift/su_max 0.001
_refine_ls_shift/su_mean 0.000
_refine_ls_structure_factor_coef Fsqd
_refine_ls_weighting_details 'w=1/[\s^2^(Fo^2^)+(0.0380P)^2^+184.8781P] where P=(Fo^2^+2Fc^2^)/3'
_refine_ls_weighting_scheme calc
_refine_ls_wR_factor_gt 0.1759
_refine_ls_wR_factor_ref 0.1914
_reflns_Friedel_coverage 0.000
_reflns_number_gt 11270
_reflns_number_total 15509
_reflns_threshold_expression 'I > 2\s(I)'
_cod_data_source_file c8dt04153a2.cif
_cod_data_source_block 1_Co5Eu4
_cod_depositor_comments 'Adding full bibliography for 7048154--7048159.cif.'
_cod_database_code 7048155
_shelx_shelxl_version_number 2018/1
_shelx_space_group_comment
;
The symmetry employed for this shelxl refinement is uniquely defined
by the following loop, which should always be used as a source of
symmetry information in preference to the above space-group names.
They are only intended as comments.
;
_shelx_estimated_absorpt_t_max 0.676
_shelx_estimated_absorpt_t_min 0.282
_olex2_refinement_description
;
1. Fixed Uiso
 At 1.2 times of:
  All O(H) groups
 At 1.5 times of:
  All C(H,H,H) groups
2. Restrained distances
 C32-O32
 1.44 with sigma of 0.01
 C33-O33
 1.44 with sigma of 0.01
 C39-O39
 1.44 with sigma of 0.01
3. Rigid bond restraints
 All non-hydrogen atoms
 with sigma for 1-2 distances of 0.001 and sigma for 1-3 distances of 0.001
 O33, C33, Co3
 with sigma for 1-2 distances of 0.01 and sigma for 1-3 distances of 0.01
4. Uiso/Uaniso restraints and constraints
C1 \\sim C2 \\sim C3 \\sim C4 \\sim C5 \\sim C6 \\sim C7 \\sim C8 \\sim C9
\\sim C10 \\sim C11 \\sim C12 \\sim C13 \\sim C14 \\sim C15 \\sim C16 \\sim C17
\\sim C18 \\sim C21 \\sim C22 \\sim C23 \\sim C24 \\sim C25 \\sim C26 \\sim C29
\\sim C30 \\sim C31 \\sim C32 \\sim C33 \\sim C33' \\sim C34 \\sim C35 \\sim
C36 \\sim C37 \\sim C38 \\sim C39 \\sim C40 \\sim C41 \\sim C42 \\sim C43 \\sim
C44 \\sim C45 \\sim C46: within 3.8A with sigma of 0.01 and sigma for terminal
atoms of 0.02
O1 \\sim O2 \\sim O3 \\sim O4 \\sim O5 \\sim O6 \\sim O7 \\sim O8 \\sim O9
\\sim O10 \\sim O11 \\sim O12 \\sim O13 \\sim O14 \\sim O15 \\sim O16 \\sim O17
\\sim O18 \\sim O19 \\sim O20 \\sim O47 \\sim O21 \\sim O22 \\sim O23 \\sim O24
\\sim O25 \\sim O26 \\sim O27 \\sim O28 \\sim O48 \\sim O29 \\sim O30 \\sim O31
\\sim O32 \\sim O33 \\sim O34 \\sim O35 \\sim O36 \\sim O37 \\sim O38 \\sim O39
\\sim O40 \\sim O41 \\sim O42 \\sim O43 \\sim O44 \\sim O45 \\sim O46: within
3.8A with sigma of 0.01 and sigma for terminal atoms of 0.02
All non-hydrogen atoms have similar U: within 2A with sigma of 0.04 and sigma
for terminal atoms of 0.08
Uanis(C39) \\sim Ueq: with sigma of 0.005 and sigma for terminal atoms of 0.01
Uanis(O38) \\sim Ueq: with sigma of 0.005 and sigma for terminal atoms of 0.01
Uanis(C32) \\sim Ueq: with sigma of 0.005 and sigma for terminal atoms of 0.01
5. Others
 Fixed Sof: C33(0.5) H33A(0.5) H33B(0.5) H33C(0.5) C33'(0.5) H33D(0.5)
 H33E(0.5) H33F(0.5) O44(0.75) C44(0.75) H44A(0.75) H44B(0.75) H44C(0.75)
6.a Riding coordinates:
 O33(H33), O34(H34), O35(H35), O40(H40), O41(H41), O42(H42), O43(H43),
 O45(H45), O46(H46)
6.b Me refined with riding coordinates:
 C2(H2A,H2B,H2C), C4(H4A,H4B,H4C), C6(H6A,H6B,H6C), C8(H8A,H8B,H8C), C10(H10A,
 H10B,H10C), C12(H12A,H12B,H12C), C14(H14A,H14B,H14C), C16(H16A,H16B,H16C),
 C18(H18A,H18B,H18C), C22(H22A,H22B,H22C), C24(H24A,H24B,H24C), C26(H26A,H26B,
 H26C), C29(H29A,H29B,H29C), C30(H30A,H30B,H30C), C31(H31A,H31B,H31C), C32(H32A,
 H32B,H32C), C33'(H33D,H33E,H33F), C34(H34A,H34B,H34C), C35(H35A,H35B,H35C),
 C36(H36A,H36B,H36C), C37(H37A,H37B,H37C), C38(H38A,H38B,H38C), C39(H39A,H39B,
 H39C), C40(H40A,H40B,H40C), C41(H41A,H41B,H41C), C42(H42A,H42B,H42C)
6.c Idealised Me refined as rotating group:
 C33(H33A,H33B,H33C), C43(H43A,H43B,H43C), C44(H44A,H44B,H44C), C45(H45A,H45B,
 H45C), C46(H46A,H46B,H46C)
;
_olex2_submission_special_instructions 'No special instructions were received'

loop_
_space_group_symop_operation_xyz
'x, y, z'
'-x+1/2, y+1/2, -z+1/2'
'-x, -y, -z'
'x-1/2, -y-1/2, z-1/2'

loop_
_atom_site_label
_atom_site_type_symbol
_atom_site_fract_x
_atom_site_fract_y
_atom_site_fract_z
_atom_site_U_iso_or_equiv
_atom_site_adp_type
_atom_site_occupancy
_atom_site_site_symmetry_order
_atom_site_calc_flag
_atom_site_refinement_flags_posn
_atom_site_refinement_flags_adp
_atom_site_refinement_flags_occupancy
_atom_site_disorder_assembly
_atom_site_disorder_group
Co1 Co 0.50170(13) 0.12687(6) 0.26957(9) 0.0248(4) Uani 1 1 d . U . . .
Co2 Co 0.35630(13) 0.04008(6) 0.23639(9) 0.0257(3) Uani 1 1 d . U . . .
Co3 Co 0.23895(15) -0.04797(7) 0.17498(11) 0.0350(3) Uani 1 1 d . U . . .
Co4 Co 0.64407(13) 0.21543(6) 0.29668(9) 0.0246(3) Uani 1 1 d . U . . .
Co5 Co 0.75900(14) 0.30702(6) 0.35087(10) 0.0301(3) Uani 1 1 d . U . . .
Eu1 Eu 0.10323(5) 0.03424(2) 0.23988(4) 0.02795(18) Uani 1 1 d . U . . .
Eu2 Eu 0.31570(6) -0.04692(3) 0.33599(4) 0.0359(2) Uani 1 1 d . U . . .
Eu3 Eu 0.89485(5) 0.22244(3) 0.29018(4) 0.0344(2) Uani 1 1 d . U . . .
Eu4 Eu 0.67548(5) 0.29953(2) 0.19021(4) 0.02797(17) Uani 1 1 d . U . . .
O1 O 0.5401(7) 0.0993(3) 0.1894(5) 0.0297(10) Uani 1 1 d . U . . .
O2 O 0.4346(7) 0.0399(3) 0.1602(5) 0.0320(10) Uani 1 1 d . U . . .
C1 C 0.5104(10) 0.0642(5) 0.1558(8) 0.035(3) Uani 1 1 d . U . . .
C2 C 0.5714(13) 0.0511(7) 0.1054(9) 0.057(4) Uani 1 1 d . U . . .
H2A H 0.627545 0.072547 0.107215 0.085 Uiso 1 1 calc R . . . .
H2B H 0.597333 0.019711 0.113110 0.085 Uiso 1 1 calc R . . . .
H2C H 0.528223 0.052649 0.063840 0.085 Uiso 1 1 calc R . . . .
O3 O 0.4688(7) 0.1533(3) 0.3518(5) 0.0305(10) Uani 1 1 d . U . . .
O4 O 0.5677(7) 0.2171(3) 0.3727(5) 0.0297(9) Uani 1 1 d . U . . .
C3 C 0.5003(11) 0.1891(5) 0.3841(7) 0.036(3) Uani 1 1 d . U . . .
C4 C 0.4498(15) 0.2007(7) 0.4394(9) 0.065(5) Uani 1 1 d . U . . .
H4A H 0.480206 0.228620 0.460306 0.097 Uiso 1 1 calc R . . . .
H4B H 0.378110 0.205967 0.424167 0.097 Uiso 1 1 calc R . . . .
H4C H 0.458824 0.175112 0.469346 0.097 Uiso 1 1 calc R . . . .
O5 O 0.4875(6) 0.0568(3) 0.3048(5) 0.0290(8) Uani 1 1 d . U . . .
O6 O 0.4652(7) 0.0005(3) 0.3722(5) 0.0379(7) Uani 1 1 d . U . . .
C5 C 0.5064(10) 0.0385(5) 0.3593(7) 0.0311(19) Uani 1 1 d . U . . .
C6 C 0.5866(12) 0.0572(6) 0.4091(8) 0.048(3) Uani 1 1 d . U . . .
H6A H 0.590411 0.038878 0.447467 0.072 Uiso 1 1 calc R . . . .
H6B H 0.651031 0.055703 0.395082 0.072 Uiso 1 1 calc R . . . .
H6C H 0.571369 0.089234 0.417708 0.072 Uiso 1 1 calc R . . . .
O7 O 0.5112(6) 0.1957(3) 0.2312(4) 0.0257(7) Uani 1 1 d . U . . .
O8 O 0.5258(7) 0.2511(3) 0.1602(5) 0.0299(8) Uani 1 1 d . U . . .
C7 C 0.4866(10) 0.2142(5) 0.1750(7) 0.0257(18) Uani 1 1 d . U . . .
C8 C 0.4078(11) 0.1909(5) 0.1257(7) 0.038(3) Uani 1 1 d . U . . .
H8A H 0.384027 0.162905 0.143542 0.058 Uiso 1 1 calc R . . . .
H8B H 0.351288 0.211912 0.112678 0.058 Uiso 1 1 calc R . . . .
H8C H 0.437224 0.182758 0.089279 0.058 Uiso 1 1 calc R . . . .
O9 O 0.3407(6) 0.1129(3) 0.2370(4) 0.0260(7) Uani 1 1 d . U . . .
O10 O 0.1737(6) 0.1126(3) 0.2310(5) 0.0291(8) Uani 1 1 d . U . . .
C9 C 0.2571(9) 0.1343(4) 0.2395(7) 0.0249(17) Uani 1 1 d . U . . .
C10 C 0.2582(10) 0.1845(5) 0.2539(7) 0.033(3) Uani 1 1 d . U . . .
H10A H 0.326939 0.196099 0.259072 0.049 Uiso 1 1 calc R . . . .
H10B H 0.215511 0.200838 0.219331 0.049 Uiso 1 1 calc R . . . .
H10C H 0.232744 0.189420 0.292754 0.049 Uiso 1 1 calc R . . . .
O11 O 0.6605(6) 0.1428(3) 0.3019(5) 0.0281(7) Uani 1 1 d . U . . .
O12 O 0.8289(7) 0.1456(3) 0.3045(5) 0.0360(8) Uani 1 1 d . U . . .
C11 C 0.7470(10) 0.1233(5) 0.2992(7) 0.030(2) Uani 1 1 d . U . . .
C12 C 0.7491(11) 0.0704(5) 0.2915(8) 0.041(3) Uani 1 1 d . U . . .
H12A H 0.681092 0.058090 0.287956 0.062 Uiso 1 1 calc R . . . .
H12B H 0.774945 0.062698 0.253499 0.062 Uiso 1 1 calc R . . . .
H12C H 0.792703 0.056788 0.328125 0.062 Uiso 1 1 calc R . . . .
O13 O 0.1069(8) -0.0581(4) 0.1087(5) 0.0424(11) Uani 1 1 d . U . . .
O14 O 0.0096(7) -0.0095(4) 0.1522(5) 0.0379(8) Uani 1 1 d . U . . .
C13 C 0.0241(12) -0.0386(5) 0.1117(8) 0.042(2) Uani 1 1 d . U . . .
C14 C -0.0672(14) -0.0529(8) 0.0623(10) 0.071(5) Uani 1 1 d . U . . .
H14A H -0.046616 -0.075515 0.033664 0.106 Uiso 1 1 calc R . . . .
H14B H -0.118074 -0.066587 0.083268 0.106 Uiso 1 1 calc R . . . .
H14C H -0.095268 -0.025781 0.038431 0.106 Uiso 1 1 calc R . . . .
O15 O 0.2637(8) -0.1183(4) 0.1807(6) 0.0471(10) Uani 1 1 d . U . . .
O16 O 0.3076(8) -0.1229(4) 0.2876(6) 0.0476(8) Uani 1 1 d . U . . .
C15 C 0.2883(13) -0.1403(6) 0.2316(10) 0.051(2) Uani 1 1 d . U . . .
C16 C 0.2881(15) -0.1932(6) 0.2275(11) 0.070(4) Uani 1 1 d . U . . .
H16A H 0.308367 -0.206206 0.269670 0.105 Uiso 1 1 calc R . . . .
H16B H 0.220574 -0.203993 0.209116 0.105 Uiso 1 1 calc R . . . .
H16C H 0.335276 -0.203156 0.201068 0.105 Uiso 1 1 calc R . . . .
O17 O 0.0114(7) 0.0098(4) 0.3274(5) 0.0368(10) Uani 1 1 d . U . . .
O18 O 0.0533(7) 0.0825(3) 0.3242(5) 0.0338(9) Uani 1 1 d . U . . .
C17 C 0.0223(11) 0.0506(5) 0.3542(8) 0.0373(12) Uani 1 1 d . U . . .
C18 C -0.0047(15) 0.0566(7) 0.4174(9) 0.060(4) Uani 1 1 d . U . . .
H18A H -0.026921 0.027034 0.431799 0.090 Uiso 1 1 calc R . . . .
H18B H 0.054066 0.067428 0.447289 0.090 Uiso 1 1 calc R . . . .
H18C H -0.058870 0.079184 0.414687 0.090 Uiso 1 1 calc R . . . .
O19 O 0.2140(9) -0.0905(4) 0.4045(6) 0.0532(11) Uani 1 1 d . U . . .
O20 O 0.2643(9) -0.0230(4) 0.4383(5) 0.0484(10) Uani 1 1 d . U . . .
N1 N 0.2169(12) -0.0589(5) 0.4470(7) 0.0562(14) Uani 1 1 d . U . . .
O47 O 0.1821(11) -0.0653(5) 0.4947(6) 0.073(3) Uani 1 1 d . U . . .
O21 O 0.8931(8) 0.3191(4) 0.4146(5) 0.0426(11) Uani 1 1 d . U . . .
O22 O 0.9902(7) 0.2680(4) 0.3713(6) 0.0435(9) Uani 1 1 d . U . . .
C21 C 0.9762(12) 0.2994(6) 0.4119(9) 0.050(3) Uani 1 1 d . U . . .
C22 C 1.0652(15) 0.3115(8) 0.4616(12) 0.096(6) Uani 1 1 d . U . . .
H22A H 1.123891 0.294174 0.454234 0.144 Uiso 1 1 calc R . . . .
H22B H 1.078705 0.344531 0.459928 0.144 Uiso 1 1 calc R . . . .
H22C H 1.051173 0.303546 0.502968 0.144 Uiso 1 1 calc R . . . .
O23 O 0.7309(7) 0.3768(3) 0.3383(5) 0.0363(10) Uani 1 1 d . U . . .
O24 O 0.6804(7) 0.3762(3) 0.2310(5) 0.0346(8) Uani 1 1 d . U . . .
C23 C 0.7056(11) 0.3968(5) 0.2840(8) 0.035(2) Uani 1 1 d . U . . .
C24 C 0.7118(13) 0.4497(5) 0.2838(9) 0.047(3) Uani 1 1 d . U . . .
H24A H 0.731620 0.460879 0.326934 0.071 Uiso 1 1 calc R . . . .
H24B H 0.761466 0.459445 0.259029 0.071 Uiso 1 1 calc R . . . .
H24C H 0.646066 0.462457 0.265161 0.071 Uiso 1 1 calc R . . . .
O25 O 0.9879(7) 0.2460(4) 0.2030(6) 0.0451(10) Uani 1 1 d . U . . .
O26 O 0.9452(7) 0.1734(4) 0.2065(6) 0.0425(10) Uani 1 1 d . U . . .
C25 C 0.9869(11) 0.2050(6) 0.1787(9) 0.0464(13) Uani 1 1 d . U . . .
C26 C 1.0238(15) 0.1966(7) 0.1233(9) 0.063(4) Uani 1 1 d . U . . .
H26A H 1.052498 0.225044 0.109887 0.094 Uiso 1 1 calc R . . . .
H26B H 1.075753 0.172811 0.131176 0.094 Uiso 1 1 calc R . . . .
H26C H 0.968890 0.186221 0.090251 0.094 Uiso 1 1 calc R . . . .
O27 O 0.7877(8) 0.3304(4) 0.1195(6) 0.0480(11) Uani 1 1 d . U . . .
O28 O 0.6971(9) 0.2702(4) 0.0836(5) 0.0461(11) Uani 1 1 d . U . . .
N2 N 0.7629(12) 0.3011(5) 0.0758(7) 0.0541(14) Uani 1 1 d . U . . .
O48 O 0.7944(12) 0.3009(6) 0.0267(7) 0.085(4) Uani 1 1 d . U . . .
O29 O 0.3732(7) -0.0318(3) 0.2408(5) 0.0326(4) Uani 1 1 d . U . . .
C29 C 0.4690(11) -0.0534(5) 0.2370(9) 0.0421(9) Uani 1 1 d . U . . .
H29A H 0.462753 -0.086885 0.239794 0.063 Uiso 1 1 calc R . . . .
H29B H 0.487968 -0.045330 0.196895 0.063 Uiso 1 1 calc R . . . .
H29C H 0.520664 -0.042403 0.271627 0.063 Uiso 1 1 calc R . . . .
O30 O 0.2226(7) 0.0248(3) 0.1725(5) 0.0288(4) Uani 1 1 d . U . . .
C30 C 0.1984(11) 0.0494(5) 0.1135(7) 0.0341(9) Uani 1 1 d . U . . .
H30A H 0.134314 0.038169 0.089684 0.051 Uiso 1 1 calc R . . . .
H30B H 0.193204 0.082371 0.121659 0.051 Uiso 1 1 calc R . . . .
H30C H 0.251267 0.044166 0.089151 0.051 Uiso 1 1 calc R . . . .
O31 O 0.1637(7) -0.0445(3) 0.2582(5) 0.0329(4) Uani 1 1 d . U . . .
C31 C 0.0904(11) -0.0806(5) 0.2599(8) 0.0405(8) Uani 1 1 d . U . . .
H31A H 0.060746 -0.076929 0.297461 0.061 Uiso 1 1 calc R . . . .
H31B H 0.037706 -0.078646 0.222378 0.061 Uiso 1 1 calc R . . . .
H31C H 0.123429 -0.110698 0.261144 0.061 Uiso 1 1 calc R . . . .
O32 O 0.2648(6) 0.0318(3) 0.3098(4) 0.0269(4) Uani 1 1 d D U . . .
C32 C 0.2891(11) 0.0650(4) 0.3638(6) 0.0317(7) Uani 1 1 d D U . . .
H32A H 0.245299 0.058880 0.394014 0.048 Uiso 1 1 calc R . . . .
H32B H 0.359226 0.061014 0.384527 0.048 Uiso 1 1 calc R . . . .
H32C H 0.278619 0.096548 0.348173 0.048 Uiso 1 1 calc R . . . .
O33 O 0.3272(8) -0.0393(4) 0.1012(5) 0.0446(12) Uani 1 1 d D U . . .
H33 H 0.380554 -0.023308 0.115301 0.054 Uiso 1 1 d R . . A .
C33 C 0.370(3) -0.0741(10) 0.0649(18) 0.054(5) Uani 0.5 1 d D U P A 1
H33A H 0.440499 -0.078889 0.083421 0.081 Uiso 0.5 1 calc GR . P A 1
H33B H 0.363994 -0.063521 0.021424 0.081 Uiso 0.5 1 calc GR . P A 1
H33C H 0.333080 -0.103093 0.065441 0.081 Uiso 0.5 1 calc GR . P A 1
C33' C 0.310(3) -0.0487(13) 0.0390(17) 0.050(5) Uani 0.5 1 d . U P A 2
H33D H 0.369010 -0.039726 0.021619 0.075 Uiso 0.5 1 calc R . P A 2
H33E H 0.297973 -0.081719 0.032493 0.075 Uiso 0.5 1 calc R . P A 2
H33F H 0.251581 -0.031380 0.017902 0.075 Uiso 0.5 1 calc R . P A 2
O34 O -0.0380(7) 0.0816(4) 0.1846(5) 0.0369(10) Uani 1 1 d . U . . .
H34 H -0.022285 0.110569 0.188620 0.044 Uiso 1 1 d R . . . .
C34 C -0.1192(15) 0.0760(6) 0.1305(10) 0.070(6) Uani 1 1 d . U . . .
H34A H -0.159716 0.104159 0.124495 0.105 Uiso 1 1 calc R . . . .
H34B H -0.090998 0.070131 0.092860 0.105 Uiso 1 1 calc R . . . .
H34C H -0.161539 0.050012 0.137775 0.105 Uiso 1 1 calc R . . . .
O35 O 0.4466(9) -0.0959(4) 0.3999(6) 0.0565(11) Uani 1 1 d . U . . .
H35 H 0.442564 -0.123640 0.384699 0.068 Uiso 1 1 d R . . . .
C35 C 0.5463(19) -0.0877(11) 0.4337(17) 0.147(13) Uani 1 1 d . U . . .
H35A H 0.574395 -0.116355 0.453321 0.220 Uiso 1 1 calc R . . . .
H35B H 0.588197 -0.076524 0.404705 0.220 Uiso 1 1 calc R . . . .
H35C H 0.544332 -0.064472 0.466268 0.220 Uiso 1 1 calc R . . . .
O36 O 0.7775(7) 0.2339(3) 0.3576(5) 0.0301(4) Uani 1 1 d . U . . .
C36 C 0.8061(11) 0.2122(5) 0.4180(7) 0.0363(9) Uani 1 1 d . U . . .
H36A H 0.869949 0.225062 0.439719 0.054 Uiso 1 1 calc R . . . .
H36B H 0.754309 0.217662 0.443019 0.054 Uiso 1 1 calc R . . . .
H36C H 0.813627 0.178986 0.412224 0.054 Uiso 1 1 calc R . . . .
O37 O 0.6246(6) 0.2867(3) 0.2873(4) 0.0251(4) Uani 1 1 d . U . . .
C37 C 0.5302(10) 0.3085(5) 0.2909(7) 0.0309(9) Uani 1 1 d . U . . .
H37A H 0.535896 0.341761 0.285401 0.046 Uiso 1 1 calc R . . . .
H37B H 0.477534 0.296195 0.257775 0.046 Uiso 1 1 calc R . . . .
H37C H 0.513021 0.302141 0.331985 0.046 Uiso 1 1 calc R . . . .
O38 O 0.8312(7) 0.3015(3) 0.2673(5) 0.0312(4) Uani 1 1 d . U . . .
C38 C 0.9034(11) 0.3369(5) 0.2611(8) 0.0380(15) Uani 1 1 d . U . . .
H38A H 0.930676 0.331339 0.223004 0.057 Uiso 1 1 calc R . . . .
H38B H 0.870624 0.367034 0.258263 0.057 Uiso 1 1 calc R . . . .
H38C H 0.957961 0.336200 0.297770 0.057 Uiso 1 1 calc R . . . .
O39 O 0.7325(6) 0.2217(3) 0.2213(4) 0.0276(4) Uani 1 1 d D U . . .
C39 C 0.7124(11) 0.1859(5) 0.1707(6) 0.0356(14) Uani 1 1 d D U . . .
H39A H 0.755054 0.191621 0.139797 0.053 Uiso 1 1 calc R . . . .
H39B H 0.727207 0.155301 0.189265 0.053 Uiso 1 1 calc R . . . .
H39C H 0.641799 0.187291 0.150058 0.053 Uiso 1 1 calc R . . . .
O40 O 0.6697(8) 0.3019(4) 0.4245(5) 0.0399(12) Uani 1 1 d . U . . .
H40 H 0.645203 0.274251 0.423101 0.048 Uiso 1 1 d R . . . .
C40 C 0.6726(19) 0.3193(9) 0.4845(10) 0.095(8) Uani 1 1 d . U . . .
H40A H 0.615206 0.307556 0.501144 0.142 Uiso 1 1 calc R . . . .
H40B H 0.734957 0.309740 0.511957 0.142 Uiso 1 1 calc R . . . .
H40C H 0.669543 0.353028 0.482719 0.142 Uiso 1 1 calc R . . . .
O41 O 1.0384(7) 0.1757(4) 0.3454(6) 0.0457(11) Uani 1 1 d . U . . .
H41 H 1.023390 0.146630 0.342853 0.055 Uiso 1 1 d R . . . .
C41 C 1.1186(12) 0.1836(6) 0.3993(8) 0.046(4) Uani 1 1 d . U . . .
H41A H 1.161455 0.156237 0.406658 0.069 Uiso 1 1 calc R . . . .
H41B H 1.158773 0.210092 0.390946 0.069 Uiso 1 1 calc R . . . .
H41C H 1.089518 0.189760 0.436504 0.069 Uiso 1 1 calc R . . . .
O42 O 0.5503(8) 0.3460(3) 0.1198(5) 0.0383(10) Uani 1 1 d . U . . .
H42 H 0.574789 0.373102 0.115191 0.046 Uiso 1 1 d R . . . .
C42 C 0.4811(15) 0.3344(6) 0.0641(8) 0.060(5) Uani 1 1 d . U . . .
H42A H 0.442271 0.361795 0.048151 0.090 Uiso 1 1 calc R . . . .
H42B H 0.517788 0.323174 0.032360 0.090 Uiso 1 1 calc R . . . .
H42C H 0.435513 0.310392 0.073536 0.090 Uiso 1 1 calc R . . . .
O43 O 0.5696(9) 0.4384(4) 0.1036(6) 0.055(3) Uani 1 1 d . U . . .
H43 H 0.546800 0.454595 0.131417 0.066 Uiso 1 1 d R . . . .
C43 C 0.6716(15) 0.4504(7) 0.0960(11) 0.073(6) Uani 1 1 d . U . . .
H43A H 0.698049 0.426096 0.072448 0.109 Uiso 1 1 calc GR . . . .
H43B H 0.714682 0.453647 0.137470 0.109 Uiso 1 1 calc GR . . . .
H43C H 0.670169 0.479586 0.073171 0.109 Uiso 1 1 calc GR . . . .
O44 O 0.0682(17) 0.3093(8) 0.1087(10) 0.092(7) Uiso 0.75 1 d . U P . .
C44 C 0.168(2) 0.2994(13) 0.1006(17) 0.105(12) Uani 0.75 1 d . U P . .
H44A H 0.171621 0.301172 0.055942 0.157 Uiso 0.75 1 calc GR . P . .
H44B H 0.186951 0.268328 0.116220 0.157 Uiso 0.75 1 calc GR . P . .
H44C H 0.214562 0.321820 0.124102 0.157 Uiso 0.75 1 calc GR . P . .
O45 O 0.1151(19) 0.8680(10) 0.0202(12) 0.168(10) Uiso 1 1 d . U . . .
H45 H 0.113084 0.889286 0.047986 0.201 Uiso 1 1 d R . . . .
C45 C 0.137(2) 0.8273(12) 0.0505(15) 0.131(11) Uiso 1 1 d . U . . .
H45A H 0.201975 0.829748 0.079211 0.197 Uiso 1 1 calc GR . . . .
H45B H 0.140841 0.802962 0.019629 0.197 Uiso 1 1 calc GR . . . .
H45C H 0.084917 0.819702 0.074323 0.197 Uiso 1 1 calc GR . . . .
O46 O 0.8969(14) 0.3948(7) 0.4987(9) 0.114(5) Uiso 1 1 d . U . . .
H46 H 0.896198 0.371432 0.473705 0.137 Uiso 1 1 d R . . . .
C46 C 0.862(2) 0.4343(8) 0.4624(15) 0.139(13) Uani 1 1 d . U . . .
H46A H 0.904847 0.439831 0.431514 0.208 Uiso 1 1 calc GR . . . .
H46B H 0.864440 0.461100 0.490097 0.208 Uiso 1 1 calc GR . . . .
H46C H 0.792885 0.429204 0.440647 0.208 Uiso 1 1 calc GR . . . .

loop_
_atom_site_aniso_label
_atom_site_aniso_U_11
_atom_site_aniso_U_22
_atom_site_aniso_U_33
_atom_site_aniso_U_23
_atom_site_aniso_U_13
_atom_site_aniso_U_12
Co1 0.0200(6) 0.0180(7) 0.0375(10) -0.0024(6) 0.0080(7) -0.0028(6)
Co2 0.0203(6) 0.0150(6) 0.0431(8) -0.0015(5) 0.0097(5) -0.0005(5)
Co3 0.0312(8) 0.0192(7) 0.0571(7) -0.0100(6) 0.0152(6) -0.0047(6)
Co4 0.0189(6) 0.0174(6) 0.0377(8) -0.0006(6) 0.0056(5) -0.0021(5)
Co5 0.0279(8) 0.0190(7) 0.0419(6) -0.0025(6) 0.0025(6) -0.0022(6)
Eu1 0.0187(3) 0.0182(3) 0.0479(4) -0.0027(3) 0.0088(3) -0.0016(2)
Eu2 0.0303(4) 0.0194(4) 0.0593(5) 0.0094(3) 0.0118(3) 0.0004(3)
Eu3 0.0175(3) 0.0187(4) 0.0669(5) -0.0029(3) 0.0078(3) -0.0023(3)
Eu4 0.0274(3) 0.0195(3) 0.0389(4) -0.0007(3) 0.0110(3) -0.0031(3)
O1 0.024(2) 0.025(2) 0.0425(18) -0.0055(15) 0.0120(19) -0.002(2)
O2 0.0264(16) 0.024(2) 0.0488(17) -0.0062(17) 0.0156(16) -0.003(2)
C1 0.027(5) 0.029(6) 0.054(6) -0.014(4) 0.021(4) -0.005(4)
C2 0.049(8) 0.067(10) 0.065(9) -0.031(6) 0.038(6) -0.019(7)
O3 0.029(2) 0.026(2) 0.0379(17) -0.0029(15) 0.0114(18) -0.004(2)
O4 0.0297(16) 0.023(2) 0.0380(16) 0.0003(15) 0.0100(16) -0.0021(19)
C3 0.038(7) 0.033(6) 0.043(6) -0.010(4) 0.020(5) -0.011(4)
C4 0.086(11) 0.067(10) 0.054(9) -0.026(6) 0.047(7) -0.036(8)
O5 0.0197(9) 0.0208(12) 0.0470(16) 0.0026(11) 0.0073(12) -0.0010(12)
O6 0.0298(10) 0.0259(16) 0.0554(13) 0.0118(10) 0.0018(11) 0.0007(10)
C5 0.023(4) 0.020(3) 0.049(3) 0.005(3) 0.004(2) 0.004(2)
C6 0.044(7) 0.039(7) 0.055(5) 0.008(6) -0.007(5) -0.009(5)
O7 0.0184(9) 0.0206(12) 0.0385(16) 0.0003(11) 0.0060(11) -0.0023(10)
O8 0.0285(11) 0.0215(18) 0.0383(13) 0.0013(10) 0.0023(11) -0.0031(12)
C7 0.021(4) 0.021(3) 0.036(3) -0.002(2) 0.006(2) -0.001(2)
C8 0.034(6) 0.036(6) 0.042(4) 0.002(5) -0.001(4) -0.013(4)
O9 0.0199(8) 0.0157(8) 0.043(2) -0.0010(12) 0.0081(12) -0.0010(8)
O10 0.0203(10) 0.0164(7) 0.051(2) -0.0010(9) 0.0078(15) 0.0007(7)
C9 0.0207(10) 0.0150(12) 0.039(5) 0.003(3) 0.006(3) 0.0007(10)
C10 0.024(5) 0.018(3) 0.056(8) -0.008(6) 0.010(6) -0.0007(18)
O11 0.0205(8) 0.0180(8) 0.046(2) 0.0003(10) 0.0052(12) -0.0014(8)
O12 0.0204(11) 0.0181(7) 0.068(2) -0.0007(9) 0.0053(15) -0.0004(7)
C11 0.0209(11) 0.0173(12) 0.052(6) 0.002(4) 0.006(3) -0.0007(11)
C12 0.028(5) 0.018(2) 0.079(9) -0.004(6) 0.011(7) -0.0014(18)
O13 0.0385(16) 0.028(2) 0.0614(16) -0.0154(17) 0.0111(14) -0.0096(15)
O14 0.0263(9) 0.030(2) 0.0568(16) -0.0095(13) 0.0063(11) -0.0080(10)
C13 0.036(3) 0.028(5) 0.060(5) -0.012(3) 0.004(3) -0.008(3)
C14 0.049(4) 0.081(12) 0.073(10) -0.036(8) -0.010(6) 0.001(8)
O15 0.043(3) 0.0194(10) 0.0823(18) -0.0143(13) 0.019(2) -0.0019(12)
O16 0.042(2) 0.0164(7) 0.0861(16) 0.0056(8) 0.0164(16) 0.0009(9)
C15 0.040(5) 0.0183(16) 0.095(2) -0.0049(12) 0.013(5) -0.001(5)
C16 0.070(11) 0.0182(18) 0.121(7) -0.0064(16) 0.017(10) -0.007(8)
O17 0.0257(17) 0.030(2) 0.0585(19) -0.0007(17) 0.0178(16) -0.0035(17)
O18 0.0237(19) 0.0268(17) 0.0533(19) -0.0055(16) 0.0135(15) 0.0013(18)
C17 0.027(2) 0.033(2) 0.0558(17) -0.004(2) 0.0180(19) 0.000(2)
C18 0.070(10) 0.058(7) 0.062(6) -0.010(4) 0.035(6) -0.013(8)
O19 0.056(2) 0.0367(19) 0.0696(14) 0.0163(14) 0.0192(15) -0.012(2)
O20 0.054(3) 0.041(2) 0.0520(9) 0.0109(11) 0.0164(13) -0.0095(19)
N1 0.064(3) 0.048(3) 0.0613(12) 0.0153(16) 0.0217(17) -0.014(3)
O47 0.076(7) 0.084(7) 0.063(5) 0.010(4) 0.025(5) -0.038(6)
O21 0.0377(15) 0.026(2) 0.0572(15) -0.0064(16) -0.0085(14) -0.0038(14)
O22 0.0240(9) 0.0258(19) 0.0753(17) -0.0025(14) -0.0042(11) -0.0050(9)
C21 0.035(3) 0.033(6) 0.073(6) -0.008(4) -0.015(4) -0.001(4)
C22 0.057(6) 0.075(12) 0.131(13) -0.048(9) -0.049(7) 0.019(9)
O23 0.038(3) 0.0190(9) 0.0493(14) -0.0071(10) 0.0025(19) 0.0007(11)
O24 0.036(2) 0.0167(7) 0.0493(14) 0.0017(7) 0.0033(15) -0.0023(9)
C23 0.035(5) 0.0161(15) 0.053(2) -0.0030(11) 0.008(5) 0.002(4)
C24 0.055(9) 0.017(2) 0.069(7) -0.0036(15) 0.007(8) -0.004(7)
O25 0.0229(17) 0.034(2) 0.083(2) 0.0002(17) 0.0221(16) -0.0003(17)
O26 0.0237(19) 0.0293(18) 0.077(2) -0.0051(18) 0.0163(16) 0.0051(18)
C25 0.024(2) 0.036(3) 0.084(2) -0.001(2) 0.023(2) 0.007(3)
C26 0.058(9) 0.057(7) 0.080(8) -0.006(5) 0.030(7) -0.001(8)
O27 0.050(2) 0.044(2) 0.0560(13) 0.0077(15) 0.0255(15) -0.0116(19)
O28 0.058(3) 0.043(2) 0.0424(8) -0.0031(10) 0.0230(13) -0.006(2)
N2 0.064(3) 0.055(3) 0.0514(11) 0.0032(15) 0.0319(17) -0.009(2)
O48 0.099(8) 0.108(9) 0.062(5) -0.006(5) 0.052(5) -0.029(6)
O29 0.0249(8) 0.0161(8) 0.0593(10) -0.0022(8) 0.0146(7) 0.0016(7)
C29 0.0289(10) 0.0214(19) 0.080(2) -0.0025(18) 0.0198(12) 0.0058(15)
O30 0.0240(9) 0.0198(9) 0.0436(10) -0.0043(8) 0.0092(6) -0.0034(8)
C30 0.030(2) 0.0304(19) 0.0423(11) -0.0022(14) 0.0072(9) -0.004(2)
O31 0.0266(9) 0.0166(7) 0.0579(10) -0.0017(8) 0.0145(6) -0.0040(6)
C31 0.0329(12) 0.0201(11) 0.0713(19) -0.0005(18) 0.0174(11) -0.0085(12)
O32 0.0212(8) 0.0179(7) 0.0430(9) -0.0006(7) 0.0095(6) -0.0008(7)
C32 0.032(2) 0.0247(9) 0.0390(15) -0.0017(11) 0.0079(11) -0.0010(13)
O33 0.041(3) 0.037(3) 0.0610(13) -0.015(2) 0.0227(16) -0.003(3)
C33 0.046(12) 0.045(11) 0.078(11) -0.020(9) 0.030(8) 0.001(9)
C33' 0.046(12) 0.048(12) 0.059(4) -0.012(10) 0.021(5) -0.003(11)
O34 0.0211(10) 0.030(2) 0.058(2) -0.0020(18) 0.0029(14) 0.0005(12)
C34 0.066(11) 0.031(10) 0.092(13) -0.013(8) -0.037(7) 0.014(7)
O35 0.0495(19) 0.0295(17) 0.0864(18) 0.0237(16) 0.0022(15) 0.0036(15)
C35 0.078(13) 0.11(2) 0.21(3) 0.04(2) -0.069(15) 0.011(10)
O36 0.0233(9) 0.0198(9) 0.0449(9) 0.0005(7) 0.0004(6) -0.0018(8)
C36 0.028(2) 0.027(2) 0.0488(10) 0.0052(13) -0.0042(8) 0.002(2)
O37 0.0213(8) 0.0182(8) 0.0367(9) -0.0014(8) 0.0078(7) 0.0010(7)
C37 0.0247(10) 0.026(2) 0.0435(19) -0.0010(18) 0.0106(12) 0.0063(16)
O38 0.0225(8) 0.0188(8) 0.0532(9) -0.0017(8) 0.0097(6) -0.0046(7)
C38 0.028(4) 0.021(2) 0.065(7) 0.000(6) 0.011(3) -0.008(3)
O39 0.0201(8) 0.0188(8) 0.0460(9) -0.0045(7) 0.0117(6) -0.0017(8)
C39 0.040(4) 0.025(2) 0.043(3) -0.007(3) 0.009(2) 0.005(4)
O40 0.047(3) 0.035(3) 0.0384(11) -0.008(2) 0.0089(16) -0.002(3)
C40 0.112(18) 0.12(2) 0.060(10) -0.049(12) 0.038(10) -0.041(16)
O41 0.0207(10) 0.028(2) 0.085(2) -0.0014(19) 0.0004(15) 0.0000(12)
C41 0.042(8) 0.041(10) 0.052(9) 0.000(6) 0.005(4) 0.015(6)
O42 0.044(2) 0.0248(18) 0.0438(15) 0.0067(14) 0.0020(14) -0.0048(15)
C42 0.080(12) 0.040(10) 0.048(9) 0.010(6) -0.016(6) -0.004(7)
O43 0.062(6) 0.030(6) 0.075(7) 0.003(5) 0.018(6) 0.009(5)
C43 0.070(9) 0.049(12) 0.103(17) 0.011(11) 0.025(12) -0.004(10)
C44 0.08(2) 0.11(3) 0.12(3) 0.01(2) 0.02(2) -0.05(2)
C46 0.16(3) 0.030(13) 0.19(3) -0.003(16) -0.06(2) -0.011(15)

loop_
_atom_type_symbol
_atom_type_description
_atom_type_scat_dispersion_real
_atom_type_scat_dispersion_imag
_atom_type_scat_source
C C 0.0033 0.0016 'International Tables Vol C Tables 4.2.6.8 and 6.1.1.4'
H H 0.0000 0.0000 'International Tables Vol C Tables 4.2.6.8 and 6.1.1.4'
Co Co 0.3494 0.9721 'International Tables Vol C Tables 4.2.6.8 and 6.1.1.4'
Eu Eu -0.1578 3.6682 'International Tables Vol C Tables 4.2.6.8 and 6.1.1.4'
N N 0.0061 0.0033 'International Tables Vol C Tables 4.2.6.8 and 6.1.1.4'
O O 0.0106 0.0060 'International Tables Vol C Tables 4.2.6.8 and 6.1.1.4'

loop_
_geom_angle_atom_site_label_1
_geom_angle_atom_site_label_2
_geom_angle_atom_site_label_3
_geom_angle
O1 Co1 O5 89.2(4)
O1 Co1 O7 89.5(4)
O1 Co1 O9 93.0(4)
O1 Co1 O11 87.8(4)
O3 Co1 O1 177.6(4)
O3 Co1 O5 89.8(4)
O3 Co1 O7 91.5(4)
O3 Co1 O9 89.0(4)
O3 Co1 O11 90.3(4)
O5 Co1 O9 78.1(3)
O7 Co1 O5 177.6(4)
O7 Co1 O9 99.9(3)
O7 Co1 O11 78.6(3)
O11 Co1 O5 103.4(3)
O11 Co1 O9 178.3(3)
Eu2 Co2 Eu1 70.85(4)
O2 Co2 Eu1 131.4(3)
O2 Co2 Eu2 130.5(3)
O2 Co2 O5 93.8(4)
O2 Co2 O32 172.3(3)
O5 Co2 Eu1 134.0(3)
O5 Co2 Eu2 86.7(3)
O5 Co2 O32 91.9(3)
O9 Co2 Eu1 87.0(2)
O9 Co2 Eu2 134.4(3)
O9 Co2 O2 94.2(4)
O9 Co2 O5 80.8(3)
O9 Co2 O32 91.9(3)
O29 Co2 Eu1 92.9(2)
O29 Co2 Eu2 43.1(3)
O29 Co2 O2 88.1(4)
O29 Co2 O5 97.2(4)
O29 Co2 O9 177.1(4)
O29 Co2 O30 83.9(4)
O29 Co2 O32 86.0(3)
O30 Co2 Eu1 43.0(2)
O30 Co2 Eu2 92.2(3)
O30 Co2 O2 89.1(4)
O30 Co2 O5 176.9(4)
O30 Co2 O9 97.9(4)
O30 Co2 O32 85.3(3)
O32 Co2 Eu1 44.1(2)
O32 Co2 Eu2 44.6(2)
Eu2 Co3 Eu1 70.48(4)
O13 Co3 Eu1 85.6(3)
O13 Co3 Eu2 138.7(3)
O13 Co3 O29 175.4(4)
O13 Co3 O30 92.9(4)
O13 Co3 O31 95.6(4)
O13 Co3 O33 91.7(4)
O15 Co3 Eu1 138.3(3)
O15 Co3 Eu2 86.2(4)
O15 Co3 O13 90.6(4)
O15 Co3 O29 93.9(4)
O15 Co3 O30 176.4(4)
O15 Co3 O31 95.1(4)
O15 Co3 O33 93.0(4)
O29 Co3 Eu1 91.7(3)
O29 Co3 Eu2 43.0(3)
O29 Co3 O31 85.1(4)
O29 Co3 O33 87.0(4)
O30 Co3 Eu1 42.7(2)
O30 Co3 Eu2 91.5(3)
O30 Co3 O29 82.6(4)
O30 Co3 O31 85.1(4)
O30 Co3 O33 86.4(4)
O31 Co3 Eu1 44.3(2)
O31 Co3 Eu2 44.0(3)
O33 Co3 Eu1 128.6(3)
O33 Co3 Eu2 129.6(3)
O33 Co3 O31 169.0(4)
Eu3 Co4 Eu4 71.45(4)
O4 Co4 Eu3 131.9(3)
O4 Co4 Eu4 130.5(3)
O4 Co4 O7 92.7(4)
O4 Co4 O11 92.5(4)
O4 Co4 O39 173.0(3)
O7 Co4 Eu3 134.6(2)
O7 Co4 Eu4 86.6(2)
O7 Co4 O39 92.2(3)
O11 Co4 Eu3 88.1(2)
O11 Co4 Eu4 135.7(3)
O11 Co4 O7 80.6(3)
O11 Co4 O39 93.1(3)
O36 Co4 Eu3 43.0(3)
O36 Co4 Eu4 92.3(3)
O36 Co4 O4 89.7(4)
O36 Co4 O7 177.5(4)
O36 Co4 O11 98.7(4)
O36 Co4 O39 85.4(4)
O37 Co4 Eu3 92.6(2)
O37 Co4 Eu4 42.4(2)
O37 Co4 O4 88.9(4)
O37 Co4 O7 97.2(3)
O37 Co4 O11 177.4(4)
O37 Co4 O36 83.5(4)
O37 Co4 O39 85.6(3)
O39 Co4 Eu3 44.4(2)
O39 Co4 Eu4 45.0(2)
Eu4 Co5 Eu3 70.80(4)
O21 Co5 Eu3 84.9(3)
O21 Co5 Eu4 138.8(3)
O21 Co5 O36 92.5(4)
O21 Co5 O37 173.7(4)
O21 Co5 O38 95.0(4)
O21 Co5 O40 93.6(4)
O23 Co5 Eu3 137.7(3)
O23 Co5 Eu4 85.0(3)
O23 Co5 O21 92.2(4)
O23 Co5 O36 175.2(4)
O23 Co5 O37 94.1(4)
O23 Co5 O38 93.5(4)
O23 Co5 O40 92.8(4)
O36 Co5 Eu3 42.4(3)
O36 Co5 Eu4 91.1(3)
O36 Co5 O37 81.1(3)
O36 Co5 O38 85.5(4)
O36 Co5 O40 87.5(4)
O37 Co5 Eu3 90.6(2)
O37 Co5 Eu4 42.3(2)
O37 Co5 O38 84.8(3)
O37 Co5 O40 86.0(4)
O38 Co5 Eu3 45.0(2)
O38 Co5 Eu4 44.4(2)
O40 Co5 Eu3 129.5(3)
O40 Co5 Eu4 127.6(3)
O40 Co5 O38 169.1(4)
Co2 Eu1 Co3 54.47(4)
O10 Eu1 Co2 63.6(2)
O10 Eu1 Co3 110.9(2)
O10 Eu1 O17 124.0(3)
O10 Eu1 O18 72.8(3)
O10 Eu1 C17 97.3(4)
O10 Eu1 C30 66.1(3)
O14 Eu1 Co2 112.5(2)
O14 Eu1 Co3 64.1(2)
O14 Eu1 O10 124.6(3)
O14 Eu1 O17 100.3(3)
O14 Eu1 O18 133.7(3)
O14 Eu1 C17 121.4(4)
O14 Eu1 C30 69.3(4)
O14 Eu1 O31 75.4(3)
O14 Eu1 O34 70.7(3)
O17 Eu1 Co2 130.9(2)
O17 Eu1 Co3 118.7(2)
O17 Eu1 C17 26.6(4)
O17 Eu1 C30 169.3(3)
O18 Eu1 Co2 113.4(2)
O18 Eu1 Co3 157.1(2)
O18 Eu1 O17 51.3(3)
O18 Eu1 C17 25.0(4)
O18 Eu1 C30 138.0(4)
C17 Eu1 Co2 122.9(3)
C17 Eu1 Co3 140.0(3)
C17 Eu1 C30 162.9(4)
O30 Eu1 Co2 37.0(2)
O30 Eu1 Co3 37.1(2)
O30 Eu1 O10 75.1(3)
O30 Eu1 O14 77.2(3)
O30 Eu1 O17 154.3(3)
O30 Eu1 O18 145.0(3)
O30 Eu1 C17 159.9(4)
O30 Eu1 C30 23.7(3)
O30 Eu1 O31 75.3(3)
O30 Eu1 O32 75.0(3)
O30 Eu1 O34 108.6(3)
C30 Eu1 Co2 54.8(3)
C30 Eu1 Co3 55.2(3)
O31 Eu1 Co2 75.2(2)
O31 Eu1 Co3 39.9(2)
O31 Eu1 O10 138.4(3)
O31 Eu1 O17 79.3(3)
O31 Eu1 O18 122.5(3)
O31 Eu1 C17 100.5(4)
O31 Eu1 C30 95.1(4)
O31 Eu1 O34 143.7(3)
O32 Eu1 Co2 39.4(2)
O32 Eu1 Co3 75.3(2)
O32 Eu1 O10 76.1(3)
O32 Eu1 O14 138.7(3)
O32 Eu1 O17 92.2(3)
O32 Eu1 O18 84.1(3)
O32 Eu1 C17 85.1(4)
O32 Eu1 C30 94.2(3)
O32 Eu1 O31 68.4(3)
O32 Eu1 O34 147.8(3)
O34 Eu1 Co2 130.1(2)
O34 Eu1 Co3 127.4(2)
O34 Eu1 O10 74.3(3)
O34 Eu1 O17 94.1(3)
O34 Eu1 O18 75.6(3)
O34 Eu1 C17 86.6(4)
O34 Eu1 C30 84.9(4)
O6 Eu2 O19 126.8(4)
O6 Eu2 O20 85.1(4)
O6 Eu2 N1 106.1(4)
O6 Eu2 C29 69.6(4)
O6 Eu2 C31 161.4(4)
O6 Eu2 C32 60.5(3)
O6 Eu2 O35 71.5(4)
O16 Eu2 O6 127.8(3)
O16 Eu2 O19 79.4(4)
O16 Eu2 O20 128.7(4)
O16 Eu2 N1 104.5(4)
O16 Eu2 C29 69.4(4)
O16 Eu2 C31 63.8(4)
O16 Eu2 C32 164.2(4)
O16 Eu2 O35 72.0(4)
O19 Eu2 N1 25.5(4)
O19 Eu2 C29 146.9(4)
O19 Eu2 C31 66.1(4)
O19 Eu2 C32 106.8(4)
O20 Eu2 O19 50.2(4)
O20 Eu2 N1 24.6(4)
O20 Eu2 C29 154.5(4)
O20 Eu2 C31 97.7(4)
O20 Eu2 C32 61.3(3)
N1 Eu2 C29 164.0(4)
N1 Eu2 C31 81.7(4)
N1 Eu2 C32 83.5(4)
O29 Eu2 O6 77.7(3)
O29 Eu2 O16 77.8(4)
O29 Eu2 O19 154.1(4)
O29 Eu2 O20 153.4(3)
O29 Eu2 N1 171.8(4)
O29 Eu2 C29 24.0(4)
O29 Eu2 O31 76.4(3)
O29 Eu2 C31 92.6(4)
O29 Eu2 O32 75.4(3)
O29 Eu2 C32 92.4(3)
O29 Eu2 O35 105.8(4)
C29 Eu2 C31 107.3(4)
C29 Eu2 C32 106.2(4)
O31 Eu2 O6 139.0(3)
O31 Eu2 O16 76.2(4)
O31 Eu2 O19 86.3(4)
O31 Eu2 O20 105.2(4)
O31 Eu2 N1 96.4(4)
O31 Eu2 C29 96.3(4)
O31 Eu2 C31 22.7(3)
O31 Eu2 O32 68.8(3)
O31 Eu2 C32 89.5(3)
O31 Eu2 O35 146.7(4)
C31 Eu2 C32 104.8(4)
O32 Eu2 O6 74.2(3)
O32 Eu2 O16 139.9(4)
O32 Eu2 O19 116.3(3)
O32 Eu2 O20 80.4(3)
O32 Eu2 N1 98.5(4)
O32 Eu2 C29 95.1(3)
O32 Eu2 C31 88.1(3)
O32 Eu2 C32 24.3(3)
O32 Eu2 O35 144.4(4)
O35 Eu2 O19 78.5(4)
O35 Eu2 O20 87.5(4)
O35 Eu2 N1 82.4(4)
O35 Eu2 C29 81.7(4)
O35 Eu2 C31 126.9(4)
O35 Eu2 C32 123.2(4)
Co4 Eu3 Co5 55.00(4)
O12 Eu3 Co4 63.4(2)
O12 Eu3 Co5 111.3(2)
O12 Eu3 O25 125.6(4)
O12 Eu3 O26 74.3(3)
O12 Eu3 C25 99.7(4)
O12 Eu3 C36 66.6(4)
O12 Eu3 O38 138.7(3)
O12 Eu3 O41 73.4(3)
O22 Eu3 Co4 114.0(3)
O22 Eu3 Co5 65.2(3)
O22 Eu3 O12 125.1(4)
O22 Eu3 O25 97.0(4)
O22 Eu3 O26 131.9(3)
O22 Eu3 C25 116.3(4)
O22 Eu3 O36 78.6(3)
O22 Eu3 C36 69.9(4)
O22 Eu3 O38 75.7(3)
O22 Eu3 O39 140.1(3)
O22 Eu3 O41 71.4(4)
O25 Eu3 Co4 132.6(3)
O25 Eu3 Co5 117.5(2)
O25 Eu3 C25 25.9(4)
O25 Eu3 C36 166.7(4)
O26 Eu3 Co4 113.8(2)
O26 Eu3 Co5 156.1(3)
O26 Eu3 O25 51.3(3)
O26 Eu3 C25 25.4(4)
O26 Eu3 C36 139.9(4)
C25 Eu3 Co4 126.6(3)
C25 Eu3 Co5 139.8(3)
C25 Eu3 C36 164.5(4)
O36 Eu3 Co4 37.0(2)
O36 Eu3 Co5 37.3(2)
O36 Eu3 O12 75.3(3)
O36 Eu3 O25 153.9(3)
O36 Eu3 O26 146.3(3)
O36 Eu3 C25 163.4(4)
O36 Eu3 C36 24.0(3)
O36 Eu3 O38 75.2(3)
O36 Eu3 O39 75.1(3)
O36 Eu3 O41 109.6(4)
C36 Eu3 Co4 55.1(3)
C36 Eu3 Co5 55.3(3)
O38 Eu3 Co4 75.6(2)
O38 Eu3 Co5 39.5(2)
O38 Eu3 O25 78.8(3)
O38 Eu3 O26 121.1(4)
O38 Eu3 C25 100.4(4)
O38 Eu3 C36 94.9(3)
O38 Eu3 O41 144.7(3)
O39 Eu3 Co4 39.7(2)
O39 Eu3 Co5 75.7(2)
O39 Eu3 O12 75.9(3)
O39 Eu3 O25 93.8(3)
O39 Eu3 O26 83.6(3)
O39 Eu3 C25 88.3(4)
O39 Eu3 C36 94.9(3)
O39 Eu3 O38 69.0(3)
O39 Eu3 O41 146.3(3)
O41 Eu3 Co4 129.7(3)
O41 Eu3 Co5 128.8(3)
O41 Eu3 O25 92.8(4)
O41 Eu3 O26 75.0(4)
O41 Eu3 C25 83.5(4)
O41 Eu3 C36 85.6(4)
Co4 Eu4 Co5 55.11(5)
O8 Eu4 Co4 64.5(2)
O8 Eu4 Co5 113.6(2)
O8 Eu4 O27 127.4(4)
O8 Eu4 O28 78.3(3)
O8 Eu4 N2 103.3(4)
O8 Eu4 C37 69.1(3)
O8 Eu4 O42 73.1(3)
O24 Eu4 Co4 114.3(2)
O24 Eu4 Co5 65.7(2)
O24 Eu4 O8 126.5(3)
O24 Eu4 O27 85.1(4)
O24 Eu4 O28 130.6(4)
O24 Eu4 N2 108.0(4)
O24 Eu4 C37 69.7(4)
O24 Eu4 O38 76.4(3)
O24 Eu4 O39 140.7(3)
O24 Eu4 O42 71.7(3)
O27 Eu4 Co4 145.7(3)
O27 Eu4 Co5 117.9(3)
O27 Eu4 O28 51.5(4)
O27 Eu4 N2 25.4(4)
O27 Eu4 C37 154.4(4)
O28 Eu4 Co4 115.1(3)
O28 Eu4 Co5 150.2(3)
O28 Eu4 N2 26.1(4)
O28 Eu4 C37 146.9(4)
N2 Eu4 Co4 134.1(3)
N2 Eu4 Co5 137.7(3)
N2 Eu4 C37 165.1(4)
O37 Eu4 Co4 36.6(2)
O37 Eu4 Co5 37.8(2)
O37 Eu4 O8 77.3(3)
O37 Eu4 O24 79.1(3)
O37 Eu4 O27 155.3(4)
O37 Eu4 O28 149.6(3)
O37 Eu4 N2 169.6(4)
O37 Eu4 C37 24.4(3)
O37 Eu4 O38 75.8(3)
O37 Eu4 O39 74.9(3)
O37 Eu4 O42 110.8(3)
C37 Eu4 Co4 55.4(3)
C37 Eu4 Co5 55.8(3)
O38 Eu4 Co4 76.0(2)
O38 Eu4 Co5 39.7(2)
O38 Eu4 O8 139.7(3)
O38 Eu4 O27 82.1(4)
O38 Eu4 O28 113.5(4)
O38 Eu4 N2 98.2(4)
O38 Eu4 C37 95.5(3)
O38 Eu4 O39 69.1(3)
O38 Eu4 O42 145.2(3)
O39 Eu4 Co4 39.7(2)
O39 Eu4 Co5 75.7(2)
O39 Eu4 O8 75.3(3)
O39 Eu4 O27 107.5(3)
O39 Eu4 O28 81.7(3)
O39 Eu4 N2 95.1(4)
O39 Eu4 C37 95.2(3)
O39 Eu4 O42 145.5(3)
O42 Eu4 Co4 130.3(2)
O42 Eu4 Co5 130.3(2)
O42 Eu4 O27 81.6(4)
O42 Eu4 O28 78.7(4)
O42 Eu4 N2 79.1(4)
O42 Eu4 C37 86.4(4)
C1 O1 Co1 133.5(9)
C1 O2 Co2 126.1(9)
O1 C1 C2 116.7(12)
O2 C1 O1 125.2(13)
O2 C1 C2 118.0(13)
C3 O3 Co1 132.0(9)
C3 O4 Co4 127.6(9)
O3 C3 O4 125.9(13)
O3 C3 C4 117.1(13)
O4 C3 C4 116.9(13)
Co2 O5 Co1 94.9(4)
C5 O5 Co1 133.9(9)
C5 O5 Co2 122.7(9)
C5 O6 Eu2 140.9(9)
O5 C5 O6 122.5(13)
O5 C5 C6 120.8(13)
O6 C5 C6 116.3(13)
Co4 O7 Co1 95.5(4)
C7 O7 Co1 134.9(8)
C7 O7 Co4 122.4(8)
C7 O8 Eu4 141.8(9)
O7 C7 C8 119.3(12)
O8 C7 O7 122.4(12)
O8 C7 C8 118.3(13)
Co2 O9 Co1 95.2(3)
C9 O9 Co1 135.9(8)
C9 O9 Co2 124.3(8)
C9 O10 Eu1 141.5(8)
O9 C9 C10 120.0(11)
O10 C9 O9 120.8(12)
O10 C9 C10 119.1(11)
Co4 O11 Co1 96.1(4)
C11 O11 Co1 136.7(9)
C11 O11 Co4 120.8(8)
C11 O12 Eu3 142.0(9)
O11 C11 C12 118.0(11)
O12 C11 O11 123.2(12)
O12 C11 C12 118.8(12)
C13 O13 Co3 123.5(10)
C13 O14 Eu1 140.0(10)
O13 C13 C14 116.7(14)
O14 C13 O13 126.1(15)
O14 C13 C14 117.1(15)
C15 O15 Co3 124.4(11)
C15 O16 Eu2 137.8(11)
O15 C15 O16 126.4(15)
O15 C15 C16 117.2(18)
O16 C15 C16 116.2(17)
C17 O17 Eu1 92.7(8)
C17 O18 Eu1 97.5(9)
O17 C17 Eu1 60.7(7)
O17 C17 C18 118.9(14)
O18 C17 Eu1 57.6(8)
O18 C17 O17 117.3(14)
O18 C17 C18 123.8(15)
C18 C17 Eu1 171.8(12)
N1 O19 Eu2 96.7(9)
N1 O20 Eu2 97.9(10)
O19 N1 Eu2 57.8(7)
O20 N1 Eu2 57.5(8)
O20 N1 O19 115.3(14)
O47 N1 Eu2 175.6(13)
O47 N1 O19 121.7(15)
O47 N1 O20 122.8(16)
C21 O21 Co5 124.1(10)
C21 O22 Eu3 139.3(10)
O21 C21 O22 125.9(14)
O21 C21 C22 117.5(17)
O22 C21 C22 116.5(15)
C23 O23 Co5 124.5(9)
C23 O24 Eu4 138.5(9)
O23 C23 C24 116.3(14)
O24 C23 O23 125.7(13)
O24 C23 C24 117.9(14)
C25 O25 Eu3 94.9(9)
C25 O26 Eu3 97.9(10)
O25 C25 Eu3 59.2(8)
O25 C25 C26 121.7(16)
O26 C25 Eu3 56.6(8)
O26 C25 O25 115.8(15)
O26 C25 C26 122.4(16)
C26 C25 Eu3 176.0(13)
N2 O27 Eu4 96.2(9)
N2 O28 Eu4 95.0(9)
O27 N2 Eu4 58.4(7)
O27 N2 O28 117.3(13)
O28 N2 Eu4 59.0(7)
O48 N2 Eu4 176.6(13)
O48 N2 O27 124.5(15)
O48 N2 O28 118.1(16)
Co2 O29 Co3 96.6(4)
Co2 O29 Eu2 99.9(4)
Co3 O29 Eu2 99.2(4)
C29 O29 Co2 121.0(8)
C29 O29 Co3 121.6(9)
C29 O29 Eu2 114.3(9)
O29 C29 Eu2 41.7(6)
Co2 O30 Co3 96.8(4)
Co2 O30 Eu1 100.0(4)
Co3 O30 Eu1 100.2(4)
C30 O30 Co2 120.0(8)
C30 O30 Co3 121.1(8)
C30 O30 Eu1 114.6(8)
O30 C30 Eu1 41.6(6)
Co3 O31 Eu1 95.8(4)
Co3 O31 Eu2 95.9(3)
Eu2 O31 Eu1 111.1(4)
C31 O31 Co3 114.0(9)
C31 O31 Eu1 118.1(8)
C31 O31 Eu2 117.5(9)
O31 C31 Eu2 39.8(6)
Co2 O32 Eu1 96.5(3)
Co2 O32 Eu2 95.6(3)
Eu1 O32 Eu2 111.1(3)
C32 O32 Co2 114.9(7)
C32 O32 Eu1 120.5(7)
C32 O32 Eu2 114.2(8)
O32 C32 Eu2 41.5(5)
C33 O33 Co3 129.8(17)
C33' O33 Co3 133.9(16)
C34 O34 Eu1 136.5(9)
C35 O35 Eu2 134.2(14)
Co4 O36 Co5 97.7(4)
Co4 O36 Eu3 100.1(4)
Co5 O36 Eu3 100.4(4)
C36 O36 Co4 120.9(8)
C36 O36 Co5 120.4(8)
C36 O36 Eu3 113.5(8)
O36 C36 Eu3 42.4(6)
Co4 O37 Co5 97.6(4)
Co4 O37 Eu4 101.0(4)
Co5 O37 Eu4 99.9(3)
C37 O37 Co4 121.6(8)
C37 O37 Co5 119.9(8)
C37 O37 Eu4 113.0(8)
O37 C37 Eu4 42.6(6)
Co5 O38 Eu3 95.4(4)
Co5 O38 Eu4 95.8(3)
Eu4 O38 Eu3 109.9(4)
C38 O38 Co5 115.9(9)
C38 O38 Eu3 117.5(8)
C38 O38 Eu4 118.0(9)
Co4 O39 Eu3 95.9(3)
Co4 O39 Eu4 95.3(3)
Eu3 O39 Eu4 111.5(3)
C39 O39 Co4 115.8(8)
C39 O39 Eu3 118.5(8)
C39 O39 Eu4 115.8(8)
C40 O40 Co5 137.6(12)
C41 O41 Eu3 134.3(9)
C42 O42 Eu4 131.6(10)

loop_
_geom_bond_atom_site_label_1
_geom_bond_atom_site_label_2
_geom_bond_distance
Co1 O1 2.027(9)
Co1 O3 2.025(9)
Co1 O5 2.150(9)
Co1 O7 2.133(9)
Co1 O9 2.160(9)
Co1 O11 2.143(9)
Co2 Eu1 3.3863(18)
Co2 Eu2 3.366(2)
Co2 O2 2.085(9)
Co2 O5 2.105(9)
Co2 O9 2.084(9)
Co2 O29 2.059(9)
Co2 O30 2.070(9)
Co2 O32 2.164(9)
Co3 Eu1 3.402(2)
Co3 Eu2 3.381(2)
Co3 O13 2.055(11)
Co3 O15 2.028(11)
Co3 O29 2.101(10)
Co3 O30 2.083(9)
Co3 O31 2.193(10)
Co3 O33 2.143(10)
Co4 Eu3 3.3716(18)
Co4 Eu4 3.3734(19)
Co4 O4 2.064(9)
Co4 O7 2.110(9)
Co4 O11 2.078(9)
Co4 O36 2.059(9)
Co4 O37 2.050(9)
Co4 O39 2.166(9)
Co5 Eu3 3.407(2)
Co5 Eu4 3.392(2)
Co5 O21 2.055(10)
Co5 O23 2.030(10)
Co5 O36 2.097(9)
Co5 O37 2.109(9)
Co5 O38 2.179(10)
Co5 O40 2.141(10)
Eu1 O10 2.441(9)
Eu1 O14 2.387(10)
Eu1 O17 2.509(10)
Eu1 O18 2.447(9)
Eu1 C17 2.875(15)
Eu1 O30 2.345(9)
Eu1 C30 3.207(14)
Eu1 O31 2.388(9)
Eu1 O32 2.372(9)
Eu1 O34 2.429(9)
Eu2 O6 2.407(10)
Eu2 O16 2.388(11)
Eu2 O19 2.496(10)
Eu2 O20 2.493(11)
Eu2 N1 2.929(15)
Eu2 O29 2.334(10)
Eu2 C29 3.201(15)
Eu2 O31 2.359(10)
Eu2 C31 3.270(15)
Eu2 O32 2.375(9)
Eu2 C32 3.270(12)
Eu2 O35 2.435(11)
Eu3 O12 2.397(9)
Eu3 O22 2.333(10)
Eu3 O25 2.505(11)
Eu3 O26 2.451(10)
Eu3 C25 2.907(17)
Eu3 O36 2.334(9)
Eu3 C36 3.172(16)
Eu3 O38 2.422(9)
Eu3 O39 2.370(9)
Eu3 O41 2.440(10)
Eu4 O8 2.407(9)
Eu4 O24 2.343(9)
Eu4 O27 2.471(10)
Eu4 O28 2.483(10)
Eu4 N2 2.886(13)
Eu4 O37 2.317(9)
Eu4 C37 3.153(13)
Eu4 O38 2.387(9)
Eu4 O39 2.395(9)
Eu4 O42 2.413(10)
O1 C1 1.248(16)
O2 C1 1.240(16)
C1 C2 1.507(19)
O3 C3 1.254(17)
O4 C3 1.257(16)
C3 C4 1.50(2)
O5 C5 1.252(16)
O6 C5 1.264(16)
C5 C6 1.46(2)
O7 C7 1.291(16)
O8 C7 1.238(15)
C7 C8 1.491(19)
O9 C9 1.278(15)
O10 C9 1.253(15)
C9 C10 1.458(18)
O11 C11 1.290(15)
O12 C11 1.248(15)
C11 C12 1.516(18)
O13 C13 1.246(18)
O14 C13 1.237(18)
C13 C14 1.50(2)
O15 C15 1.24(2)
O16 C15 1.27(2)
C15 C16 1.51(2)
O17 C17 1.290(18)
O18 C17 1.225(17)
C17 C18 1.46(2)
O19 N1 1.271(19)
O20 N1 1.233(16)
N1 O47 1.204(17)
O21 C21 1.251(19)
O22 C21 1.28(2)
C21 C22 1.47(2)
O23 C23 1.275(18)
O24 C23 1.258(17)
C23 C24 1.508(19)
O25 C25 1.275(19)
O26 C25 1.261(19)
C25 C26 1.38(2)
O27 N2 1.247(18)
O28 N2 1.272(17)
N2 O48 1.197(16)
O29 C29 1.431(15)
O30 C30 1.419(17)
O31 C31 1.422(16)
O32 C32 1.476(9)
O33 C33 1.435(10)
O33 C33' 1.32(3)
O34 C34 1.431(19)
O35 C35 1.40(3)
O36 C36 1.410(17)
O37 C37 1.416(14)
O38 C38 1.414(15)
O39 C39 1.469(9)
O40 C40 1.36(2)
O41 C41 1.429(18)
O42 C42 1.395(19)
O43 C43 1.44(2)
O44 C44 1.40(4)
O45 C45 1.33(3)
O46 C46 1.39(3)

loop_
_geom_hbond_atom_site_label_D
_geom_hbond_atom_site_label_H
_geom_hbond_atom_site_label_A
_geom_hbond_distance_DH
_geom_hbond_distance_HA
_geom_hbond_distance_DA
_geom_hbond_angle_DHA
_geom_hbond_site_symmetry_A
_geom_hbond_publ_flag
O33 H33 O2 0.85 2.10 2.833(14) 144.4 . yes
O34 H34 O26 0.85 1.89 2.670(14) 150.9 1_455 yes
O40 H40 O4 0.85 2.11 2.883(14) 151.7 . yes
O41 H41 O18 0.85 1.93 2.703(14) 151.6 1_655 yes
O42 H42 O43 0.85 1.87 2.670(15) 155.4 . yes
O43 H43 O17 0.85 2.02 2.834(15) 159.9 2 yes
O46 H46 O21 0.85 1.94 2.79(2) 178.6 . yes
